data_2201603
loop_
_publ_author_name
'Coles, Simon J.'
'Gale, Philip A.'
'Hursthouse, Michael B.'
'Warriner, Colin N.'

_publ_section_title
;
 Tetramethyl biphenyl-3,5,3',5'-tetracarboxylate benzene sesquisolvate
;
_journal_issue 8
_journal_name_full 'Acta Crystallographica Section E'
_journal_page_first o887
_journal_page_last o888
_journal_paper_doi 10.1107/S1600536802010978
_journal_volume 58
_journal_year 2002
_chemical_formula_iupac 'C20 H18 O8, 1.5C6 H6'
_chemical_formula_moiety 'C20 H18 O8, 1.5C6 H6'
_chemical_formula_sum 'C29 H27 O8'
_chemical_formula_weight 503.51
_space_group_IT_number 15
_symmetry_cell_setting monoclinic
_symmetry_space_group_name_Hall '-C 2yc'
_symmetry_space_group_name_H-M 'C 1 2/c 1'
_audit_creation_method 'WinGX routine CIF_UPDATE'
_cell_angle_alpha 90
_cell_angle_beta 124.86(3)
_cell_angle_gamma 90
_cell_formula_units_Z 8
_cell_length_a 37.557(7)
_cell_length_b 7.0816(14)
_cell_length_c 22.498(4)
_cell_measurement_reflns_used 16139
_cell_measurement_temperature 150(2)
_cell_measurement_theta_max 23.24
_cell_measurement_theta_min 5.11
_cell_volume 4910(2)
_computing_cell_refinement 'DENZO and COLLECT'
_computing_data_collection 'DENZO (Otwinowski & Minor, 1997) and COLLECT (Hooft, 1998)'
_computing_data_reduction 'DENZO and COLLECT'
_computing_molecular_graphics 'PLATON (Spek, 1990)'
_computing_structure_refinement 'SHELXL97 (Sheldrick, 1997)'
_computing_structure_solution 'SHELXS97 (Sheldrick, 1997)'
_diffrn_measured_fraction_theta_full 0.992
_diffrn_measured_fraction_theta_max 0.992
_diffrn_measurement_device_type 'Nonius KappaCCD area-detector'
_diffrn_measurement_method '\f and \w'
_diffrn_radiation_type MoK\a
_diffrn_radiation_wavelength 0.71073
_diffrn_reflns_av_R_equivalents 0.1666
_diffrn_reflns_limit_h_max 42
_diffrn_reflns_limit_h_min -42
_diffrn_reflns_limit_k_max 7
_diffrn_reflns_limit_k_min -7
_diffrn_reflns_limit_l_max 25
_diffrn_reflns_limit_l_min -25
_diffrn_reflns_number 18113
_diffrn_reflns_theta_full 23.61
_diffrn_reflns_theta_max 23.61
_diffrn_reflns_theta_min 2.95
_diffrn_standards_number 0
_exptl_absorpt_coefficient_mu 0.099
_exptl_absorpt_correction_T_max 0.999
_exptl_absorpt_correction_T_min 0.9538
_exptl_absorpt_correction_type multi-scan
_exptl_absorpt_process_details '(SORTAV; Blessing, 1997)'
_exptl_crystal_colour colourless
_exptl_crystal_density_diffrn 1.362
_exptl_crystal_density_method 'not measured'
_exptl_crystal_description needle
_exptl_crystal_F_000 2120
_exptl_crystal_size_max 0.48
_exptl_crystal_size_mid 0.07
_exptl_crystal_size_min 0.01
_refine_diff_density_max 0.235
_refine_diff_density_min -0.263
_refine_ls_extinction_coef 0.0019(3)
_refine_ls_extinction_expression Fc^*^=kFc[1+0.001xFc^2^\l^3^/sin(2\q)]^-1/4^
_refine_ls_extinction_method SHELXL97
_refine_ls_goodness_of_fit_ref 1.011
_refine_ls_hydrogen_treatment mixed
_refine_ls_matrix_type full
_refine_ls_number_parameters 442
_refine_ls_number_reflns 3642
_refine_ls_number_restraints 0
_refine_ls_restrained_S_all 1.011
_refine_ls_R_factor_gt 0.0527
_refine_ls_shift/su_max 0.001
_refine_ls_structure_factor_coef Fsqd
_refine_ls_weighting_details 'calc w = 1/[\s^2^(Fo^2^)+(0.0627P)^2^] where P = (Fo^2^+2Fc^2^)/3'
_refine_ls_weighting_scheme calc
_refine_ls_wR_factor_ref 0.1481
_reflns_number_gt 2251
_reflns_number_total 3642
_reflns_threshold_expression I>2\s(I)
_cod_data_source_file om6092.cif
_cod_data_source_block I
_cod_original_cell_volume 4909.9(16)
_cod_original_sg_symbol_H-M 'C 2/c'
_cod_database_code 2201603
_cod_database_fobs_code 2201603

loop_
_symmetry_equiv_pos_as_xyz
'x, y, z'
'-x, y, -z+1/2'
'x+1/2, y+1/2, z'
'-x+1/2, y+1/2, -z+1/2'
'-x, -y, -z'
'x, -y, z-1/2'
'-x+1/2, -y+1/2, -z'
'x+1/2, -y+1/2, z-1/2'

loop_
_atom_site_label
_atom_site_fract_x
_atom_site_fract_y
_atom_site_fract_z
_atom_site_U_iso_or_equiv
_atom_site_adp_type
_atom_site_calc_flag
_atom_site_refinement_flags
_atom_site_occupancy
_atom_site_disorder_assembly
_atom_site_disorder_group
_atom_site_type_symbol
C1 0.33850(13) 0.8414(5) 0.1315(2) 0.0424(9) Uani d . 1 . . C
C2 0.34335(10) 0.9533(4) 0.23485(15) 0.0314(7) Uani d . 1 . . C
C3 0.31925(9) 0.9927(4) 0.26761(14) 0.0268(7) Uani d . 1 . . C
C4 0.34302(10) 1.0389(4) 0.34103(15) 0.0277(7) Uani d . 1 . . C
C5 0.32153(9) 1.0802(4) 0.37270(14) 0.0267(7) Uani d . 1 . . C
C6 0.34488(10) 1.1377(4) 0.45050(14) 0.0292(7) Uani d . 1 . . C
C7 0.41302(13) 1.1704(6) 0.56249(16) 0.0443(9) Uani d . 1 . . C
C8 0.27641(10) 1.0754(4) 0.33196(15) 0.0280(7) Uani d . 1 . . C
C9 0.25190(9) 1.0276(4) 0.25802(14) 0.0265(7) Uani d . 1 . . C
C10 0.27431(9) 0.9894(4) 0.22715(15) 0.0284(7) Uani d . 1 . . C
C11 0.20367(9) 1.0244(4) 0.21519(14) 0.0271(7) Uani d . 1 . . C
C12 0.18215(9) 0.9779(4) 0.24687(15) 0.0285(7) Uani d . 1 . . C
C13 0.13682(9) 0.9779(4) 0.20660(14) 0.0285(7) Uani d . 1 . . C
C14 0.11293(10) 0.9323(4) 0.23935(15) 0.0329(7) Uani d . 1 . . C
C15 0.11867(13) 0.8514(6) 0.34632(19) 0.0466(9) Uani d . 1 . . C
C16 0.11261(11) 1.0236(4) 0.13341(15) 0.0301(7) Uani d . 1 . . C
C17 0.13372(9) 1.0696(4) 0.10097(14) 0.0284(7) Uani d . 1 . . C
C18 0.10931(10) 1.1270(4) 0.02343(15) 0.0316(7) Uani d . 1 . . C
C19 0.03967(12) 1.1579(6) -0.08656(17) 0.0462(9) Uani d . 1 . . C
C20 0.17860(10) 1.0708(4) 0.14144(15) 0.0286(7) Uani d . 1 . . C
C41 0.02442(13) 0.4903(8) 0.2332(2) 0.0680(14) Uani d . 1 . . C
C42 0.02429(17) 0.2999(9) 0.2335(2) 0.0851(18) Uani d . 1 . . C
C43 0 0.2056(9) 0.25 0.101(3) Uani d S 1 . . C
H43 0 0.0714 0.25 0.122 Uiso calc SR 1 . . H
C46 0 0.5856(8) 0.25 0.0647(19) Uani d S 1 . . C
C47 0.02532(13) 0.4071(6) 0.06563(19) 0.0542(10) Uani d . 1 . . C
C48 -0.00793(13) 0.3137(5) 0.0049(2) 0.0559(10) Uani d . 1 . . C
C49 0.03294(12) 0.5926(6) 0.0603(2) 0.0561(10) Uani d . 1 . . C
C53 0.22795(12) 0.2878(5) 0.03085(17) 0.0451(9) Uani d . 1 . . C
C54 0.22907(11) 0.1050(5) 0.00972(17) 0.0434(9) Uani d . 1 . . C
C55 0.24901(11) 0.4311(5) 0.02140(17) 0.0435(8) Uani d . 1 . . C
O1 0.31812(7) 0.8772(3) 0.16853(10) 0.0374(6) Uani d . 1 . . O
O2 0.38157(7) 0.9838(3) 0.26444(11) 0.0467(6) Uani d . 1 . . O
O3 0.32699(7) 1.1884(3) 0.47805(10) 0.0414(6) Uani d . 1 . . O
O4 0.38786(7) 1.1263(3) 0.48526(10) 0.0375(6) Uani d . 1 . . O
O5 0.07384(7) 0.9327(3) 0.20671(11) 0.0408(6) Uani d . 1 . . O
O6 0.13971(7) 0.8915(3) 0.31015(10) 0.0392(6) Uani d . 1 . . O
O7 0.12573(7) 1.1907(3) -0.00503(11) 0.0456(6) Uani d . 1 . . O
O8 0.06665(7) 1.0959(3) -0.01136(10) 0.0388(6) Uani d . 1 . . O
H1A 0.3409(12) 0.958(5) 0.110(2) 0.072(12) Uiso d . 1 . . H
H1B 0.3187(12) 0.754(5) 0.092(2) 0.070(11) Uiso d . 1 . . H
H1C 0.3676(14) 0.785(5) 0.163(2) 0.078(13) Uiso d . 1 . . H
H4 0.3741(9) 1.035(3) 0.3687(14) 0.025(7) Uiso d . 1 . . H
H7A 0.4026(13) 1.305(6) 0.570(2) 0.090(13) Uiso d . 1 . . H
H7B 0.4453(14) 1.175(5) 0.578(2) 0.075(12) Uiso d . 1 . . H
H7C 0.4067(11) 1.072(5) 0.5851(18) 0.060(11) Uiso d . 1 . . H
H8 0.2611(9) 1.100(4) 0.3563(15) 0.034(8) Uiso d . 1 . . H
H10 0.2582(10) 0.964(4) 0.1761(16) 0.042(8) Uiso d . 1 . . H
H12 0.1979(8) 0.947(3) 0.2965(14) 0.021(7) Uiso d . 1 . . H
H15A 0.0976(13) 0.960(5) 0.338(2) 0.076(13) Uiso d . 1 . . H
H15B 0.1444(12) 0.827(5) 0.401(2) 0.067(11) Uiso d . 1 . . H
H15C 0.0996(12) 0.733(5) 0.3227(18) 0.066(11) Uiso d . 1 . . H
H16 0.0832(10) 1.028(4) 0.1094(15) 0.031(8) Uiso d . 1 . . H
H19A 0.0389(14) 1.308(7) -0.085(2) 0.102(15) Uiso d . 1 . . H
H19B 0.0093(13) 1.114(5) -0.1077(19) 0.064(11) Uiso d . 1 . . H
H19C 0.0507(11) 1.107(5) -0.1126(18) 0.056(10) Uiso d . 1 . . H
H20 0.1941(9) 1.102(3) 0.1193(14) 0.025(7) Uiso d . 1 . . H
H41 0.0410(16) 0.552(6) 0.220(2) 0.109(17) Uiso d . 1 . . H
H42 0.0403(17) 0.233(7) 0.216(3) 0.127(18) Uiso d . 1 . . H
H46 0 0.715(8) 0.25 0.066(16) Uiso d S 1 . . H
H47 0.0443(13) 0.337(5) 0.115(2) 0.074(11) Uiso d . 1 . . H
H48 -0.0135(13) 0.185(6) 0.012(2) 0.081(13) Uiso d . 1 . . H
H49 0.0565(15) 0.659(6) 0.106(2) 0.102(15) Uiso d . 1 . . H
H53 0.2108(10) 0.315(4) 0.0520(16) 0.048(9) Uiso d . 1 . . H
H54 0.2150(11) 0.010(5) 0.0172(19) 0.062(11) Uiso d . 1 . . H
H55 0.2478(11) 0.561(5) 0.0362(18) 0.059(10) Uiso d . 1 . . H

loop_
_atom_site_aniso_label
_atom_site_aniso_U_11
_atom_site_aniso_U_22
_atom_site_aniso_U_33
_atom_site_aniso_U_12
_atom_site_aniso_U_13
_atom_site_aniso_U_23
C1 0.046(3) 0.055(2) 0.034(2) -0.0003(19) 0.027(2) -0.0040(17)
C2 0.029(2) 0.0355(17) 0.0253(16) 0.0013(14) 0.0134(15) 0.0049(13)
C3 0.0276(18) 0.0272(15) 0.0247(16) -0.0021(13) 0.0143(14) -0.0001(11)
C4 0.0216(18) 0.0313(16) 0.0239(16) 0.0012(13) 0.0092(14) 0.0037(12)
C5 0.0291(18) 0.0243(14) 0.0247(15) -0.0017(12) 0.0141(14) 0.0012(11)
C6 0.0270(19) 0.0334(16) 0.0240(16) -0.0040(13) 0.0127(15) 0.0023(12)
C7 0.038(2) 0.063(2) 0.0202(17) -0.0088(18) 0.0096(17) -0.0044(15)
C8 0.0296(19) 0.0290(15) 0.0267(16) 0.0003(13) 0.0168(15) 0.0016(12)
C9 0.0257(17) 0.0276(16) 0.0223(15) -0.0012(12) 0.0113(14) -0.0001(11)
C10 0.0298(19) 0.0263(15) 0.0228(17) -0.0025(13) 0.0113(15) -0.0002(12)
C11 0.0261(18) 0.0285(16) 0.0242(16) -0.0009(12) 0.0130(14) -0.0034(11)
C12 0.0287(19) 0.0287(16) 0.0221(16) -0.0008(13) 0.0109(15) -0.0050(12)
C13 0.0265(18) 0.0317(16) 0.0241(16) 0.0012(13) 0.0125(14) -0.0029(12)
C14 0.031(2) 0.0361(17) 0.0277(17) -0.0011(14) 0.0144(16) -0.0029(13)
C15 0.045(2) 0.067(3) 0.034(2) -0.007(2) 0.0263(19) 0.0011(18)
C16 0.0264(19) 0.0343(17) 0.0264(17) 0.0001(14) 0.0131(15) -0.0038(12)
C17 0.0273(18) 0.0298(16) 0.0243(15) 0.0002(13) 0.0126(14) -0.0006(12)
C18 0.028(2) 0.0350(17) 0.0284(17) 0.0039(13) 0.0144(16) 0.0010(13)
C19 0.031(2) 0.076(3) 0.0215(18) 0.0076(19) 0.0087(17) 0.0073(16)
C20 0.0290(19) 0.0306(16) 0.0269(16) -0.0013(13) 0.0163(15) -0.0019(12)
C41 0.040(3) 0.129(5) 0.029(2) -0.024(3) 0.0165(19) -0.008(2)
C42 0.077(4) 0.121(5) 0.029(2) 0.060(4) 0.013(2) 0.000(3)
C43 0.159(9) 0.047(4) 0.024(3) 0 0.009(4) 0
C46 0.089(5) 0.043(3) 0.027(3) 0 0.012(3) 0
C47 0.050(3) 0.068(3) 0.041(2) 0.014(2) 0.023(2) 0.0006(19)
C48 0.057(3) 0.051(2) 0.067(3) -0.005(2) 0.040(2) -0.005(2)
C49 0.036(2) 0.073(3) 0.048(2) -0.002(2) 0.017(2) -0.020(2)
C53 0.047(2) 0.052(2) 0.041(2) 0.0005(17) 0.0278(19) -0.0033(15)
C54 0.040(2) 0.047(2) 0.0405(19) -0.0049(17) 0.0212(18) -0.0005(15)
C55 0.042(2) 0.043(2) 0.042(2) -0.0024(16) 0.0220(18) -0.0059(16)
O1 0.0370(14) 0.0502(13) 0.0262(11) -0.0028(10) 0.0187(11) -0.0059(9)
O2 0.0314(15) 0.0762(16) 0.0306(13) -0.0052(12) 0.0165(12) -0.0072(11)
O3 0.0357(14) 0.0602(15) 0.0290(12) -0.0026(11) 0.0190(12) -0.0071(10)
O4 0.0289(14) 0.0532(13) 0.0220(11) -0.0011(10) 0.0096(10) -0.0021(9)
O5 0.0312(15) 0.0561(14) 0.0349(12) -0.0014(10) 0.0187(12) -0.0008(10)
O6 0.0330(14) 0.0603(14) 0.0255(11) -0.0073(10) 0.0174(11) -0.0015(9)
O7 0.0363(15) 0.0685(15) 0.0307(12) 0.0021(11) 0.0185(12) 0.0089(10)
O8 0.0280(13) 0.0570(14) 0.0219(11) 0.0028(10) 0.0086(10) 0.0036(9)

loop_
_atom_type_symbol
_atom_type_description
_atom_type_scat_dispersion_real
_atom_type_scat_dispersion_imag
_atom_type_scat_source
C C 0.0033 0.0016 'International Tables Vol C Tables 4.2.6.8 and 6.1.1.4'
H H 0 0 'International Tables Vol C Tables 4.2.6.8 and 6.1.1.4'
O O 0.0106 0.006 'International Tables Vol C Tables 4.2.6.8 and 6.1.1.4'

loop_
_geom_angle_atom_site_label_1
_geom_angle_atom_site_label_2
_geom_angle_atom_site_label_3
_geom_angle_site_symmetry_1
_geom_angle_site_symmetry_3
_geom_angle
O1 C1 H1A . . 111(2)
O1 C1 H1B . . 105(2)
H1A C1 H1B . . 109(3)
O1 C1 H1C . . 113(2)
H1A C1 H1C . . 109(3)
H1B C1 H1C . . 110(3)
O2 C2 O1 . . 123.1(3)
O2 C2 C3 . . 124.2(3)
O1 C2 C3 . . 112.6(3)
C10 C3 C4 . . 119.7(3)
C10 C3 C2 . . 122.0(2)
C4 C3 C2 . . 118.2(3)
C5 C4 C3 . . 119.6(3)
C5 C4 H4 . . 121.8(16)
C3 C4 H4 . . 118.6(16)
C4 C5 C8 . . 120.4(3)
C4 C5 C6 . . 122.4(3)
C8 C5 C6 . . 117.1(3)
O3 C6 O4 . . 124.2(3)
O3 C6 C5 . . 123.9(3)
O4 C6 C5 . . 111.9(3)
O4 C7 H7A . . 109(2)
O4 C7 H7B . . 103(2)
H7A C7 H7B . . 112(3)
O4 C7 H7C . . 107(2)
H7A C7 H7C . . 110(3)
H7B C7 H7C . . 116(3)
C5 C8 C9 . . 120.8(3)
C5 C8 H8 . . 119.7(16)
C9 C8 H8 . . 119.4(16)
C10 C9 C8 . . 117.6(3)
C10 C9 C11 . . 122.3(2)
C8 C9 C11 . . 120.1(3)
C3 C10 C9 . . 121.8(3)
C3 C10 H10 . . 119.1(18)
C9 C10 H10 . . 119.1(18)
C12 C11 C20 . . 118.0(3)
C12 C11 C9 . . 121.4(2)
C20 C11 C9 . . 120.6(3)
C11 C12 C13 . . 121.2(3)
C11 C12 H12 . . 120.5(16)
C13 C12 H12 . . 118.3(16)
C16 C13 C12 . . 119.8(3)
C16 C13 C14 . . 117.8(3)
C12 C13 C14 . . 122.4(3)
O5 C14 O6 . . 123.2(3)
O5 C14 C13 . . 124.5(3)
O6 C14 C13 . . 112.3(3)
O6 C15 H15A . . 111(2)
O6 C15 H15B . . 104(2)
H15A C15 H15B . . 115(3)
O6 C15 H15C . . 108.1(19)
H15A C15 H15C . . 106(3)
H15B C15 H15C . . 112(3)
C17 C16 C13 . . 119.6(3)
C17 C16 H16 . . 122.9(18)
C13 C16 H16 . . 117.4(18)
C20 C17 C16 . . 120.2(3)
C20 C17 C18 . . 118.1(3)
C16 C17 C18 . . 121.7(3)
O7 C18 O8 . . 123.8(3)
O7 C18 C17 . . 124.5(3)
O8 C18 C17 . . 111.7(3)
O8 C19 H19A . . 106(2)
O8 C19 H19B . . 108(2)
H19A C19 H19B . . 106(3)
O8 C19 H19C . . 110(2)
H19A C19 H19C . . 115(3)
H19B C19 H19C . . 111(3)
C17 C20 C11 . . 121.3(3)
C17 C20 H20 . . 121.3(15)
C11 C20 H20 . . 117.4(16)
C42 C41 C46 . . 119.4(5)
C42 C41 H41 . . 118(3)
C46 C41 H41 . . 122(3)
C43 C42 C41 . . 120.3(5)
C43 C42 H42 . . 122(3)
C41 C42 H42 . . 117(3)
C42 C43 C42 2 . 120.4(6)
C42 C43 H43 2 . 119.8
C42 C43 H43 . . 119.8
C41 C46 C41 2 . 120.3(6)
C41 C46 H46 2 . 119.9(3)
C41 C46 H46 . . 119.9(3)
C49 C47 C48 . . 119.3(3)
C49 C47 H47 . . 120(2)
C48 C47 H47 . . 121(2)
C49 C48 C47 5_565 . 120.2(4)
C49 C48 H48 5_565 . 123(2)
C47 C48 H48 . . 116(2)
C47 C49 C48 . 5_565 120.5(4)
C47 C49 H49 . . 118(2)
C48 C49 H49 5_565 . 122(2)
C55 C53 C54 . . 120.2(3)
C55 C53 H53 . . 120.6(17)
C54 C53 H53 . . 119.2(18)
C55 C54 C53 7 . 119.5(3)
C55 C54 H54 7 . 122(2)
C53 C54 H54 . . 119(2)
C54 C55 C53 7 . 120.4(3)
C54 C55 H55 7 . 120(2)
C53 C55 H55 . . 119(2)
C2 O1 C1 . . 116.3(3)
C6 O4 C7 . . 115.3(3)
C14 O6 C15 . . 115.4(3)
C18 O8 C19 . . 115.8(3)

loop_
_geom_bond_atom_site_label_1
_geom_bond_atom_site_label_2
_geom_bond_site_symmetry_2
_geom_bond_distance
_geom_bond_publ_flag
C1 O1 . 1.440(4) ?
C1 H1A . 0.98(4) ?
C1 H1B . 0.99(4) ?
C1 H1C . 0.99(4) ?
C2 O2 . 1.207(3) ?
C2 O1 . 1.341(3) ?
C2 C3 . 1.484(4) ?
C3 C10 . 1.386(4) ?
C3 C4 . 1.395(4) ?
C4 C5 . 1.379(4) ?
C4 H4 . 0.96(3) ?
C5 C8 . 1.392(4) ?
C5 C6 . 1.498(4) ?
C6 O3 . 1.200(3) ?
C6 O4 . 1.334(3) ?
C7 O4 . 1.460(4) ?
C7 H7A . 1.07(4) ?
C7 H7B . 1.06(4) ?
C7 H7C . 0.97(4) ?
C8 C9 . 1.407(4) ?
C8 H8 . 1.01(3) ?
C9 C10 . 1.390(4) ?
C9 C11 . 1.488(4) ?
C10 H10 . 0.96(3) ?
C11 C12 . 1.389(4) ?
C11 C20 . 1.401(4) ?
C12 C13 . 1.399(4) ?
C12 H12 . 0.94(2) ?
C13 C16 . 1.390(4) ?
C13 C14 . 1.486(4) ?
C14 O5 . 1.209(3) ?
C14 O6 . 1.342(3) ?
C15 O6 . 1.450(4) ?
C15 H15A . 1.04(4) ?
C15 H15B . 1.05(4) ?
C15 H15C . 1.03(4) ?
C16 C17 . 1.389(4) ?
C16 H16 . 0.91(3) ?
C17 C20 . 1.384(4) ?
C17 C18 . 1.490(4) ?
C18 O7 . 1.202(3) ?
C18 O8 . 1.340(4) ?
C19 O8 . 1.457(4) ?
C19 H19A . 1.07(4) ?
C19 H19B . 1.00(4) ?
C19 H19C . 0.96(4) ?
C20 H20 . 0.98(3) ?
C41 C42 . 1.348(7) ?
C41 C46 . 1.356(5) ?
C41 H41 . 0.94(5) ?
C42 C43 . 1.342(7) ?
C42 H42 . 1.01(5) ?
C43 C42 2 1.342(7) ?
C43 H43 . 0.9500 ?
C46 C41 2 1.356(5) ?
C46 H46 . 0.91(5) ?
C47 C49 . 1.364(5) ?
C47 C48 . 1.383(5) ?
C47 H47 . 1.04(4) ?
C48 C49 5_565 1.378(5) ?
C48 H48 . 0.97(4) ?
C49 C48 5_565 1.378(5) ?
C49 H49 . 1.01(4) ?
C53 C55 . 1.376(5) ?
C53 C54 . 1.388(5) ?
C53 H53 . 1.01(3) ?
C54 C55 7 1.375(5) ?
C54 H54 . 0.93(4) ?
C55 C54 7 1.375(5) ?
C55 H55 . 0.99(3) ?
